data_4307073
loop_
_publ_author_name
'Ying-Ying Liu'
'Jian-Fang Ma'
'Jin Yang'
'Zhong-Min Su'

_publ_contact_author_address
;
Department of Chemistry
Northeast Normal University
Changchun 130024
P.R.China
;
_publ_contact_author_email jianfangma@yahoo.com.cn
_publ_contact_author_fax +86-431-85098620
_publ_contact_author_name 'Jian-Fang Ma'
_publ_contact_author_phone +86-431-85098620
_publ_section_title
;
Syntheses and Characterization of Six Coordination Polymers of Zinc(II) and
Cobalt(II) with 1,3,5-Benzenetricarboxylate Anion and Bis(imidazole) Ligands
;
_journal_name_full 'Inorganic Chemistry'
_journal_page_first 3027
_journal_page_last 3037
_journal_paper_doi 10.1021/ic061575l
_journal_volume 46
_journal_year 2007
_chemical_formula_sum 'C33 H31 N6 O14 Zn3'
_chemical_formula_weight 931.75
_chemical_name_systematic
;
 ?
;
_space_group_IT_number 2
_symmetry_cell_setting triclinic
_symmetry_space_group_name_Hall '-P 1'
_symmetry_space_group_name_H-M 'P -1'
_atom_sites_solution_hydrogens geom
_atom_sites_solution_primary direct
_atom_sites_solution_secondary difmap
_audit_creation_method SHELXL-97
_cell_angle_alpha 70.0220(13)
_cell_angle_beta 74.5650(13)
_cell_angle_gamma 83.5730(15)
_cell_formula_units_Z 2
_cell_length_a 9.3160(8)
_cell_length_b 13.6700(12)
_cell_length_c 16.3550(14)
_cell_measurement_reflns_used 5712
_cell_measurement_temperature 293(2)
_cell_measurement_theta_max 28.3
_cell_measurement_theta_min 1.4
_cell_volume 1886.4(3)
_computing_cell_refinement 'SAINT (Bruker, 1999)'
_computing_data_collection 'SMART (Bruker, 1997)'
_computing_data_reduction SAINT
_computing_molecular_graphics 'SHELXTL-PLUS (Sheldrick, 1990)'
_computing_publication_material SHELXL-97
_computing_structure_refinement 'SHELXL-97 (Sheldrick, 1997)'
_computing_structure_solution 'SHELXS-97(Sheldrick, 1997)'
_diffrn_ambient_temperature 293(2)
_diffrn_measured_fraction_theta_full 0.974
_diffrn_measured_fraction_theta_max 0.893
_diffrn_measurement_device_type 'Bruker APEX CCD area-detector'
_diffrn_measurement_method '\w scans'
_diffrn_radiation_monochromator graphite
_diffrn_radiation_source 'fine-focus sealed tube'
_diffrn_radiation_type MoK\a
_diffrn_radiation_wavelength 0.71069
_diffrn_reflns_av_R_equivalents 0.0185
_diffrn_reflns_av_sigmaI/netI 0.0564
_diffrn_reflns_limit_h_max 11
_diffrn_reflns_limit_h_min -12
_diffrn_reflns_limit_k_max 10
_diffrn_reflns_limit_k_min -17
_diffrn_reflns_limit_l_max 20
_diffrn_reflns_limit_l_min -21
_diffrn_reflns_number 11561
_diffrn_reflns_theta_full 25.00
_diffrn_reflns_theta_max 28.30
_diffrn_reflns_theta_min 1.72
_exptl_absorpt_coefficient_mu 1.967
_exptl_absorpt_correction_T_max 0.70
_exptl_absorpt_correction_T_min 0.59
_exptl_absorpt_correction_type empirical
_exptl_absorpt_process_details SADABS
_exptl_crystal_colour colorless
_exptl_crystal_density_diffrn 1.640
_exptl_crystal_density_method 'not measured'
_exptl_crystal_description block
_exptl_crystal_F_000 946
_exptl_crystal_size_max 0.296
_exptl_crystal_size_mid 0.215
_exptl_crystal_size_min 0.186
_refine_diff_density_max 1.475
_refine_diff_density_min -0.708
_refine_diff_density_rms 0.087
_refine_ls_extinction_method none
_refine_ls_goodness_of_fit_ref 0.920
_refine_ls_hydrogen_treatment mixed
_refine_ls_matrix_type full
_refine_ls_number_parameters 532
_refine_ls_number_reflns 8376
_refine_ls_number_restraints 12
_refine_ls_restrained_S_all 0.929
_refine_ls_R_factor_all 0.0636
_refine_ls_R_factor_gt 0.0413
_refine_ls_shift/su_max 0.001
_refine_ls_shift/su_mean 0.000
_refine_ls_structure_factor_coef Fsqd
_refine_ls_weighting_details 'calc w=1/[\s^2^(Fo^2^)+(0.0641P)^2^] where P=(Fo^2^+2Fc^2^)/3'
_refine_ls_weighting_scheme calc
_refine_ls_wR_factor_gt 0.1022
_refine_ls_wR_factor_ref 0.1082
_reflns_number_gt 5631
_reflns_number_total 8376
_reflns_threshold_expression >2sigma(I)
_cod_data_source_file ic061575lsi20061217_095045_3.cif
_cod_data_source_block compound-3
_cod_depositor_comments
;
The following automatic conversions were performed:
'_symmetry_cell_setting' value 'Triclinic' changed to 'triclinic'
according to '/home/saulius/struct/CIF-dictionaries/cif_core.dic'
dictionary named 'cif_core.dic' version 2.4.1 from 2010-06-29.

Automatic conversion script
Id: cif_fix_enum 1527 2010-12-29 10:47:43Z saulius 
;
_cod_database_code 4307073

loop_
_symmetry_equiv_pos_as_xyz
'x, y, z'
'-x, -y, -z'

loop_
_atom_site_label
_atom_site_type_symbol
_atom_site_fract_x
_atom_site_fract_y
_atom_site_fract_z
_atom_site_U_iso_or_equiv
_atom_site_adp_type
_atom_site_occupancy
_atom_site_symmetry_multiplicity
_atom_site_calc_flag
_atom_site_refinement_flags
_atom_site_disorder_assembly
_atom_site_disorder_group
Zn1 Zn 1.00196(4) 0.38378(3) 0.23410(2) 0.02695(11) Uani 1 1 d D . .
Zn2 Zn -0.02713(4) 0.38845(3) 0.61885(2) 0.02819(11) Uani 1 1 d . . .
Zn3 Zn 0.37878(5) 0.13653(3) 0.85888(3) 0.03743(12) Uani 1 1 d D . .
C1 C 0.5039(4) 0.3001(3) 0.5795(2) 0.0296(7) Uani 1 1 d . . .
C2 C 0.3756(3) 0.3615(3) 0.5701(2) 0.0284(7) Uani 1 1 d . . .
H2 H 0.2976 0.3575 0.6202 0.034 Uiso 1 1 calc R . .
C3 C 0.3635(3) 0.4284(3) 0.4865(2) 0.0258(7) Uani 1 1 d . . .
C4 C 0.4825(3) 0.4360(3) 0.4121(2) 0.0286(7) Uani 1 1 d . . .
H4 H 0.4753 0.4814 0.3561 0.034 Uiso 1 1 calc R . .
C5 C 0.6114(3) 0.3767(3) 0.4210(2) 0.0277(7) Uani 1 1 d . . .
C6 C 0.6214(4) 0.3079(3) 0.5048(2) 0.0300(7) Uani 1 1 d . . .
H6 H 0.7072 0.2671 0.5107 0.036 Uiso 1 1 calc R . .
C7 C 0.5122(4) 0.2255(3) 0.6699(2) 0.0356(8) Uani 1 1 d . . .
C8 C 0.7377(3) 0.3902(3) 0.3399(2) 0.0316(8) Uani 1 1 d D . .
C9 C 0.0440(4) -0.3342(3) 1.0348(2) 0.0288(7) Uani 1 1 d . . .
H9 H 0.0096 -0.4007 1.0489 0.035 Uiso 1 1 calc R . .
C10 C 0.0684(4) -0.2662(3) 0.9472(2) 0.0304(7) Uani 1 1 d . . .
C11 C 0.1242(4) -0.1689(3) 0.9258(2) 0.0366(8) Uani 1 1 d . . .
H11 H 0.1397 -0.1237 0.8671 0.044 Uiso 1 1 calc R . .
C12 C 0.1578(4) -0.1373(3) 0.9912(2) 0.0375(8) Uani 1 1 d . . .
C13 C 0.1280(4) -0.2032(3) 1.0784(2) 0.0374(8) Uani 1 1 d . . .
H13 H 0.1457 -0.1816 1.1229 0.045 Uiso 1 1 calc R . .
C14 C 0.0715(4) -0.3021(2) 1.1014(2) 0.0283(7) Uani 1 1 d . . .
C15 C 0.2281(5) -0.0337(3) 0.9649(3) 0.0453(10) Uani 1 1 d . . .
C16 C 0.0368(4) -0.2959(3) 0.8736(2) 0.0333(8) Uani 1 1 d . . .
C17 C 0.2256(4) 0.4934(3) 0.4756(2) 0.0279(7) Uani 1 1 d . . .
C18 C 0.0497(3) -0.3732(3) 1.1958(2) 0.0287(7) Uani 1 1 d . . .
C19 C 1.3164(4) 0.3764(3) 0.2598(3) 0.0409(9) Uani 1 1 d . . .
H19 H 1.3102 0.4451 0.2589 0.049 Uiso 1 1 calc R . .
C20 C 1.2558(4) 0.2273(3) 0.2631(2) 0.0361(8) Uani 1 1 d . . .
H20 H 1.2014 0.1735 0.2643 0.043 Uiso 1 1 calc R . .
C21 C 1.4390(4) 0.3134(3) 0.2641(3) 0.0480(10) Uani 1 1 d . . .
H21 H 1.5322 0.3310 0.2648 0.058 Uiso 1 1 calc R . .
C22 C 1.4932(5) 0.1240(4) 0.2744(4) 0.0714(15) Uani 1 1 d . . .
H22A H 1.4307 0.0645 0.2923 0.086 Uiso 1 1 calc R . .
H22B H 1.5590 0.1296 0.2161 0.086 Uiso 1 1 calc R . .
C23 C 1.5816(9) 0.1074(5) 0.3389(6) 0.141(4) Uani 1 1 d . . .
H23A H 1.5173 0.1081 0.3961 0.170 Uiso 1 1 calc R . .
H23B H 1.6523 0.1628 0.3182 0.170 Uiso 1 1 calc R . .
C24 C 1.6692(9) -0.0030(5) 0.3509(5) 0.111(3) Uani 1 1 d D . .
H24A H 1.6029 -0.0585 0.3915 0.133 Uiso 1 1 calc R . .
H24B H 1.7022 -0.0145 0.2934 0.133 Uiso 1 1 calc R . .
C25 C 1.7942(8) -0.0043(5) 0.3856(5) 0.126(3) Uani 1 1 d D . .
H25A H 1.7661 0.0227 0.4355 0.151 Uiso 1 1 calc R . .
H25B H 1.8725 0.0382 0.3395 0.151 Uiso 1 1 calc R . .
C26 C 1.8981(5) -0.1794(3) 0.3682(3) 0.0603(12) Uani 1 1 d . . .
H26 H 1.8934 -0.1665 0.3093 0.072 Uiso 1 1 calc R . .
C27 C 1.8725(7) -0.1605(4) 0.4995(4) 0.0845(18) Uani 1 1 d . . .
H27 H 1.8479 -0.1335 0.5467 0.101 Uiso 1 1 calc R . .
C28 C 1.9401(5) -0.2507(4) 0.4990(3) 0.0536(11) Uani 1 1 d . . .
H28 H 1.9717 -0.2984 0.5473 0.064 Uiso 1 1 calc R . .
C29 C 0.3528(4) 0.3371(3) 0.8947(2) 0.0356(8) Uani 1 1 d . . .
H29 H 0.3559 0.3760 0.8352 0.043 Uiso 1 1 calc R . .
C30 C 0.3487(5) 0.2099(3) 1.0160(2) 0.0508(11) Uani 1 1 d . . .
H30 H 0.3491 0.1427 1.0563 0.061 Uiso 1 1 calc R . .
C31 C 0.3425(5) 0.2966(3) 1.0357(2) 0.0516(11) Uani 1 1 d . . .
H31 H 0.3366 0.3008 1.0921 0.062 Uiso 1 1 calc R . .
C32 C 0.3357(4) 0.4901(3) 0.9495(3) 0.0446(9) Uani 1 1 d . . .
H32A H 0.2317 0.5108 0.9650 0.054 Uiso 1 1 calc R . .
H32B H 0.3773 0.5302 0.8873 0.054 Uiso 1 1 calc R . .
C33 C 0.4172(4) 0.5148(3) 1.0083(3) 0.0436(9) Uani 1 1 d . . .
H33A H 0.3696 0.4787 1.0705 0.052 Uiso 1 1 calc R . .
H33B H 0.4064 0.5889 0.9993 0.052 Uiso 1 1 calc R . .
N1 N 1.2031(3) 0.3231(2) 0.25703(18) 0.0312(6) Uani 1 1 d . . .
N2 N 1.3988(3) 0.2190(3) 0.2674(2) 0.0431(8) Uani 1 1 d . . .
N3 N 1.8464(5) -0.1153(3) 0.4161(3) 0.0873(15) Uani 1 1 d . . .
N4 N 1.9571(3) -0.2641(2) 0.41767(19) 0.0355(7) Uani 1 1 d . . .
N5 N 0.3543(3) 0.2349(2) 0.92623(19) 0.0379(7) Uani 1 1 d . . .
N6 N 0.3462(3) 0.3784(2) 0.95921(19) 0.0365(7) Uani 1 1 d . . .
O1 O 0.6269(3) 0.1710(3) 0.67827(18) 0.0753(11) Uani 1 1 d . . .
O2 O 0.3994(3) 0.2228(2) 0.73376(15) 0.0409(6) Uani 1 1 d . . .
O3 O 0.8585(3) 0.3394(2) 0.35145(15) 0.0376(6) Uani 1 1 d . . .
O4 O 0.7245(3) 0.4474(2) 0.26543(16) 0.0529(8) Uani 1 1 d . . .
O5 O 0.1242(2) 0.49502(18) 0.54359(14) 0.0313(5) Uani 1 1 d . . .
O6 O 0.2174(2) 0.5444(2) 0.39659(14) 0.0369(6) Uani 1 1 d . . .
O7 O 0.2729(4) -0.0104(2) 1.0206(2) 0.0620(9) Uani 1 1 d . . .
O8 O 0.2449(4) 0.0245(2) 0.88418(17) 0.0576(8) Uani 1 1 d . . .
O9 O 0.0415(3) -0.2291(2) 0.79942(16) 0.0513(7) Uani 1 1 d . . .
O10 O 0.0075(3) -0.39057(19) 0.88883(15) 0.0353(6) Uani 1 1 d . . .
O11 O 0.0308(3) -0.3292(2) 1.25500(15) 0.0439(6) Uani 1 1 d . . .
O12 O 0.0548(3) -0.46857(19) 1.21288(17) 0.0456(7) Uani 1 1 d . . .
O1W O 0.5792(3) 0.0659(3) 0.85237(19) 0.0628(9) Uani 1 1 d D . .
H1A H 0.646(2) 0.097(3) 0.804(2) 0.094 Uiso 1 1 d D . .
H1B H 0.628(5) 0.046(4) 0.899(2) 0.094 Uiso 1 1 d D . .
O2W O 0.8079(7) 0.0269(4) 0.6031(5) 0.0610(17) Uani 0.50 1 d PD . .
H2A H 0.831(12) 0.050(7) 0.636(6) 0.092 Uiso 0.50 1 d PD . .
H2B H 0.766(12) 0.052(8) 0.565(6) 0.092 Uiso 0.50 1 d PD . .
O3W O 0.9047(8) -0.0284(5) 0.7922(4) 0.0670(18) Uani 0.50 1 d PD . .
H3A H 0.901(14) -0.001(6) 0.833(5) 0.101 Uiso 0.50 1 d PD . .
H3B H 0.927(13) -0.094(3) 0.809(6) 0.101 Uiso 0.50 1 d PD . .

loop_
_atom_site_aniso_label
_atom_site_aniso_U_11
_atom_site_aniso_U_22
_atom_site_aniso_U_33
_atom_site_aniso_U_23
_atom_site_aniso_U_13
_atom_site_aniso_U_12
Zn1 0.0301(2) 0.0292(2) 0.01956(18) -0.00621(15) -0.00546(15) 0.00015(16)
Zn2 0.0293(2) 0.0294(2) 0.02088(18) -0.00400(16) -0.00600(15) 0.00586(16)
Zn3 0.0574(3) 0.0284(2) 0.0252(2) -0.00322(17) -0.01192(19) -0.00875(19)
C1 0.0288(17) 0.0320(18) 0.0241(16) -0.0034(14) -0.0083(14) 0.0014(14)
C2 0.0260(17) 0.0322(18) 0.0229(15) -0.0053(14) -0.0043(13) 0.0003(14)
C3 0.0217(15) 0.0307(18) 0.0251(15) -0.0081(14) -0.0073(13) 0.0005(13)
C4 0.0289(17) 0.0327(18) 0.0217(15) -0.0050(14) -0.0073(13) -0.0005(14)
C5 0.0220(16) 0.0338(18) 0.0251(16) -0.0075(14) -0.0041(13) -0.0030(14)
C6 0.0254(17) 0.0327(19) 0.0282(16) -0.0048(15) -0.0097(14) 0.0051(14)
C7 0.037(2) 0.036(2) 0.0266(17) -0.0044(15) -0.0076(15) 0.0059(16)
C8 0.0257(17) 0.038(2) 0.0275(17) -0.0097(16) -0.0024(14) -0.0005(15)
C9 0.0331(18) 0.0264(17) 0.0283(16) -0.0076(14) -0.0109(14) -0.0024(14)
C10 0.0342(18) 0.0328(19) 0.0252(16) -0.0101(14) -0.0069(14) -0.0030(15)
C11 0.047(2) 0.037(2) 0.0226(16) -0.0043(15) -0.0076(15) -0.0080(17)
C12 0.051(2) 0.0324(19) 0.0315(18) -0.0070(16) -0.0146(16) -0.0096(17)
C13 0.053(2) 0.0335(19) 0.0289(17) -0.0080(15) -0.0143(16) -0.0079(17)
C14 0.0361(18) 0.0256(17) 0.0237(15) -0.0079(14) -0.0077(14) -0.0021(14)
C15 0.065(3) 0.031(2) 0.041(2) -0.0031(17) -0.020(2) -0.0146(19)
C16 0.0330(18) 0.043(2) 0.0240(16) -0.0105(16) -0.0076(14) -0.0033(16)
C17 0.0275(17) 0.0278(17) 0.0285(17) -0.0074(14) -0.0093(14) -0.0011(14)
C18 0.0274(17) 0.0313(19) 0.0272(16) -0.0075(15) -0.0095(14) 0.0006(14)
C19 0.040(2) 0.033(2) 0.054(2) -0.0151(18) -0.0195(18) 0.0021(17)
C20 0.0331(19) 0.035(2) 0.0388(19) -0.0089(16) -0.0109(15) 0.0002(16)
C21 0.038(2) 0.045(2) 0.061(3) -0.010(2) -0.021(2) -0.0027(18)
C22 0.056(3) 0.052(3) 0.107(4) -0.031(3) -0.025(3) 0.027(2)
C23 0.159(7) 0.054(4) 0.244(10) -0.020(5) -0.159(7) 0.040(4)
C24 0.141(6) 0.056(4) 0.170(7) -0.039(4) -0.101(6) 0.018(4)
C25 0.106(5) 0.057(4) 0.164(7) -0.010(4) 0.000(5) 0.039(4)
C26 0.076(3) 0.047(3) 0.050(2) -0.011(2) -0.021(2) 0.031(2)
C27 0.120(5) 0.076(4) 0.059(3) -0.039(3) -0.017(3) 0.037(4)
C28 0.061(3) 0.061(3) 0.039(2) -0.022(2) -0.012(2) 0.018(2)
C29 0.047(2) 0.0310(19) 0.0280(17) -0.0055(15) -0.0110(16) -0.0077(16)
C30 0.091(3) 0.031(2) 0.0261(18) -0.0008(16) -0.013(2) -0.013(2)
C31 0.086(3) 0.044(2) 0.0247(18) -0.0078(17) -0.011(2) -0.016(2)
C32 0.048(2) 0.034(2) 0.054(2) -0.0166(19) -0.0163(19) 0.0050(18)
C33 0.049(2) 0.035(2) 0.053(2) -0.0227(18) -0.0144(19) 0.0029(18)
N1 0.0286(15) 0.0331(16) 0.0304(15) -0.0099(13) -0.0063(12) 0.0018(12)
N2 0.0374(18) 0.0388(18) 0.0532(19) -0.0135(16) -0.0184(15) 0.0118(14)
N3 0.091(3) 0.049(3) 0.104(4) -0.026(3) -0.011(3) 0.040(2)
N4 0.0362(16) 0.0345(16) 0.0331(15) -0.0113(13) -0.0077(13) 0.0091(13)
N5 0.0489(18) 0.0334(17) 0.0281(14) -0.0066(13) -0.0056(13) -0.0077(14)
N6 0.0437(17) 0.0308(16) 0.0343(15) -0.0090(13) -0.0089(13) -0.0052(13)
O1 0.0598(19) 0.098(3) 0.0335(15) 0.0054(16) -0.0078(14) 0.0410(19)
O2 0.0392(14) 0.0448(15) 0.0253(12) 0.0011(11) -0.0042(11) 0.0037(12)
O3 0.0293(13) 0.0447(15) 0.0316(12) -0.0101(11) -0.0007(10) 0.0035(11)
O4 0.0424(16) 0.073(2) 0.0274(13) -0.0023(14) -0.0026(11) 0.0044(14)
O5 0.0257(12) 0.0365(13) 0.0292(12) -0.0121(10) -0.0022(10) 0.0032(10)
O6 0.0270(12) 0.0474(15) 0.0252(12) 0.0001(11) -0.0067(10) 0.0060(11)
O7 0.101(2) 0.0386(16) 0.0572(18) -0.0027(14) -0.0448(18) -0.0252(16)
O8 0.092(2) 0.0411(16) 0.0345(14) 0.0037(13) -0.0177(15) -0.0280(16)
O9 0.074(2) 0.0546(18) 0.0261(13) -0.0061(13) -0.0155(13) -0.0186(15)
O10 0.0444(14) 0.0356(14) 0.0298(12) -0.0139(11) -0.0115(11) -0.0009(11)
O11 0.0704(18) 0.0366(14) 0.0235(12) -0.0067(11) -0.0165(12) 0.0054(13)
O12 0.0649(18) 0.0242(13) 0.0443(15) -0.0014(12) -0.0185(13) -0.0059(12)
O1W 0.070(2) 0.069(2) 0.0357(15) -0.0036(15) -0.0163(14) 0.0181(17)
O2W 0.042(4) 0.041(3) 0.094(5) -0.039(4) 0.017(3) -0.005(3)
O3W 0.067(4) 0.051(4) 0.065(4) -0.005(3) -0.010(4) 0.009(3)

loop_
_atom_type_symbol
_atom_type_description
_atom_type_scat_dispersion_real
_atom_type_scat_dispersion_imag
_atom_type_scat_source
C C 0.0033 0.0016 'International Tables Vol C Tables 4.2.6.8 and 6.1.1.4'
H H 0.0000 0.0000 'International Tables Vol C Tables 4.2.6.8 and 6.1.1.4'
N N 0.0061 0.0033 'International Tables Vol C Tables 4.2.6.8 and 6.1.1.4'
O O 0.0106 0.0060 'International Tables Vol C Tables 4.2.6.8 and 6.1.1.4'
Zn Zn 0.2839 1.4301 'International Tables Vol C Tables 4.2.6.8 and 6.1.1.4'

loop_
_geom_angle_atom_site_label_1
_geom_angle_atom_site_label_2
_geom_angle_atom_site_label_3
_geom_angle
_geom_angle_site_symmetry_1
_geom_angle_site_symmetry_3
_geom_angle_publ_flag
O3 Zn1 O10 132.41(10) . 2_656 ?
O3 Zn1 O12 106.27(11) . 1_664 ?
O10 Zn1 O12 101.75(10) 2_656 1_664 ?
O3 Zn1 N1 105.69(10) . . ?
O10 Zn1 N1 110.01(10) 2_656 . ?
O12 Zn1 N1 93.77(11) 1_664 . ?
O3 Zn1 O9 92.02(10) . 2_656 ?
O10 Zn1 O9 57.85(9) 2_656 2_656 ?
O12 Zn1 O9 159.25(9) 1_664 2_656 ?
N1 Zn1 O9 90.52(11) . 2_656 ?
O3 Zn1 C16 112.76(11) . 2_656 ?
O10 Zn1 C16 29.44(10) 2_656 2_656 ?
O12 Zn1 C16 131.17(11) 1_664 2_656 ?
N1 Zn1 C16 102.48(11) . 2_656 ?
O9 Zn1 C16 28.46(9) 2_656 2_656 ?
O11 Zn2 O6 110.29(10) 2_557 2_566 ?
O11 Zn2 N4 99.00(11) 2_557 2_756 ?
O6 Zn2 N4 120.80(12) 2_566 2_756 ?
O11 Zn2 O5 117.11(11) 2_557 . ?
O6 Zn2 O5 105.38(9) 2_566 . ?
N4 Zn2 O5 104.82(11) 2_756 . ?
O8 Zn3 O2 107.65(11) . . ?
O8 Zn3 N5 125.80(13) . . ?
O2 Zn3 N5 105.52(12) . . ?
O8 Zn3 O1W 103.67(14) . . ?
O2 Zn3 O1W 100.75(11) . . ?
N5 Zn3 O1W 110.73(14) . . ?
C6 C1 C2 119.6(3) . . ?
C6 C1 C7 120.9(3) . . ?
C2 C1 C7 119.5(3) . . ?
C3 C2 C1 120.4(3) . . ?
C3 C2 H2 119.8 . . ?
C1 C2 H2 119.8 . . ?
C2 C3 C4 119.4(3) . . ?
C2 C3 C17 120.8(3) . . ?
C4 C3 C17 119.7(3) . . ?
C5 C4 C3 120.6(3) . . ?
C5 C4 H4 119.7 . . ?
C3 C4 H4 119.7 . . ?
C4 C5 C6 119.6(3) . . ?
C4 C5 C8 118.6(3) . . ?
C6 C5 C8 121.8(3) . . ?
C1 C6 C5 120.3(3) . . ?
C1 C6 H6 119.8 . . ?
C5 C6 H6 119.8 . . ?
O1 C7 O2 124.0(3) . . ?
O1 C7 C1 119.5(3) . . ?
O2 C7 C1 116.5(3) . . ?
O4 C8 O3 122.0(3) . . ?
O4 C8 C5 120.9(3) . . ?
O3 C8 C5 117.0(3) . . ?
C10 C9 C14 119.6(3) . . ?
C10 C9 H9 120.2 . . ?
C14 C9 H9 120.2 . . ?
C11 C10 C9 120.1(3) . . ?
C11 C10 C16 118.2(3) . . ?
C9 C10 C16 121.7(3) . . ?
C10 C11 C12 120.9(3) . . ?
C10 C11 H11 119.6 . . ?
C12 C11 H11 119.6 . . ?
C13 C12 C11 118.8(3) . . ?
C13 C12 C15 121.5(3) . . ?
C11 C12 C15 119.7(3) . . ?
C12 C13 C14 121.2(3) . . ?
C12 C13 H13 119.4 . . ?
C14 C13 H13 119.4 . . ?
C9 C14 C13 119.4(3) . . ?
C9 C14 C18 121.4(3) . . ?
C13 C14 C18 119.2(3) . . ?
O7 C15 O8 122.6(3) . . ?
O7 C15 C12 119.8(3) . . ?
O8 C15 C12 117.5(3) . . ?
O9 C16 O10 121.5(3) . . ?
O9 C16 C10 119.6(3) . . ?
O10 C16 C10 118.9(3) . . ?
O9 C16 Zn1 71.14(19) . 2_656 ?
O10 C16 Zn1 50.46(15) . 2_656 ?
C10 C16 Zn1 168.4(3) . 2_656 ?
O5 C17 O6 123.1(3) . . ?
O5 C17 C3 119.9(3) . . ?
O6 C17 C3 116.9(3) . . ?
O12 C18 O11 123.7(3) . . ?
O12 C18 C14 120.6(3) . . ?
O11 C18 C14 115.7(3) . . ?
C21 C19 N1 109.3(3) . . ?
C21 C19 H19 125.3 . . ?
N1 C19 H19 125.3 . . ?
N1 C20 N2 110.3(3) . . ?
N1 C20 H20 124.9 . . ?
N2 C20 H20 124.9 . . ?
C19 C21 N2 106.3(3) . . ?
C19 C21 H21 126.8 . . ?
N2 C21 H21 126.8 . . ?
C23 C22 N2 111.9(5) . . ?
C23 C22 H22A 109.2 . . ?
N2 C22 H22A 109.2 . . ?
C23 C22 H22B 109.2 . . ?
N2 C22 H22B 109.2 . . ?
H22A C22 H22B 107.9 . . ?
C22 C23 C24 109.4(6) . . ?
C22 C23 H23A 109.8 . . ?
C24 C23 H23A 109.8 . . ?
C22 C23 H23B 109.8 . . ?
C24 C23 H23B 109.8 . . ?
H23A C23 H23B 108.2 . . ?
C25 C24 C23 110.0(5) . . ?
C25 C24 H24A 109.7 . . ?
C23 C24 H24A 109.7 . . ?
C25 C24 H24B 109.7 . . ?
C23 C24 H24B 109.7 . . ?
H24A C24 H24B 108.2 . . ?
C24 C25 N3 106.7(6) . . ?
C24 C25 H25A 110.4 . . ?
N3 C25 H25A 110.4 . . ?
C24 C25 H25B 110.4 . . ?
N3 C25 H25B 110.4 . . ?
H25A C25 H25B 108.6 . . ?
N4 C26 N3 109.3(4) . . ?
N4 C26 H26 125.3 . . ?
N3 C26 H26 125.3 . . ?
C28 C27 N3 105.5(4) . . ?
C28 C27 H27 127.3 . . ?
N3 C27 H27 127.3 . . ?
C27 C28 N4 110.7(4) . . ?
C27 C28 H28 124.7 . . ?
N4 C28 H28 124.7 . . ?
N5 C29 N6 111.4(3) . . ?
N5 C29 H29 124.3 . . ?
N6 C29 H29 124.3 . . ?
C31 C30 N5 109.1(3) . . ?
C31 C30 H30 125.4 . . ?
N5 C30 H30 125.4 . . ?
C30 C31 N6 108.0(3) . . ?
C30 C31 H31 126.0 . . ?
N6 C31 H31 126.0 . . ?
N6 C32 C33 112.1(3) . . ?
N6 C32 H32A 109.2 . . ?
C33 C32 H32A 109.2 . . ?
N6 C32 H32B 109.2 . . ?
C33 C32 H32B 109.2 . . ?
H32A C32 H32B 107.9 . . ?
C32 C33 C33 115.0(4) . 2_667 ?
C32 C33 H33A 108.5 . . ?
C33 C33 H33A 108.5 2_667 . ?
C32 C33 H33B 108.5 . . ?
C33 C33 H33B 108.5 2_667 . ?
H33A C33 H33B 107.5 . . ?
C20 N1 C19 106.3(3) . . ?
C20 N1 Zn1 127.0(2) . . ?
C19 N1 Zn1 126.4(2) . . ?
C20 N2 C21 107.8(3) . . ?
C20 N2 C22 125.4(4) . . ?
C21 N2 C22 126.9(3) . . ?
C26 N3 C27 108.7(4) . . ?
C26 N3 C25 129.2(5) . . ?
C27 N3 C25 121.2(5) . . ?
C26 N4 C28 105.8(3) . . ?
C26 N4 Zn2 124.3(3) . 2_756 ?
C28 N4 Zn2 129.4(3) . 2_756 ?
C29 N5 C30 105.4(3) . . ?
C29 N5 Zn3 128.0(2) . . ?
C30 N5 Zn3 126.4(3) . . ?
C29 N6 C31 106.0(3) . . ?
C29 N6 C32 126.5(3) . . ?
C31 N6 C32 127.4(3) . . ?
C7 O2 Zn3 126.0(2) . . ?
C8 O3 Zn1 105.7(2) . . ?
C17 O5 Zn2 128.3(2) . . ?
C17 O6 Zn2 116.9(2) . 2_566 ?
C15 O8 Zn3 109.9(2) . . ?
C16 O9 Zn1 80.4(2) . 2_656 ?
C16 O10 Zn1 100.1(2) . 2_656 ?
C18 O11 Zn2 130.0(2) . 2_557 ?
C18 O12 Zn1 162.9(3) . 1_446 ?
Zn3 O1W H1A 113.3(19) . . ?
Zn3 O1W H1B 124(3) . . ?
H1A O1W H1B 106(3) . . ?
H2A O2W H2B 132(7) . . ?
H3A O3W H3B 112(4) . . ?

loop_
_geom_bond_atom_site_label_1
_geom_bond_atom_site_label_2
_geom_bond_distance
_geom_bond_site_symmetry_2
_geom_bond_publ_flag
Zn1 O3 1.964(2) . ?
Zn1 O10 2.006(2) 2_656 ?
Zn1 O12 2.022(3) 1_664 ?
Zn1 N1 2.038(3) . ?
Zn1 O9 2.458(3) 2_656 ?
Zn1 C16 2.561(3) 2_656 ?
Zn2 O11 1.934(2) 2_557 ?
Zn2 O6 1.940(2) 2_566 ?
Zn2 N4 1.978(3) 2_756 ?
Zn2 O5 1.984(2) . ?
Zn3 O8 1.947(3) . ?
Zn3 O2 1.951(2) . ?
Zn3 N5 1.971(3) . ?
Zn3 O1W 1.998(3) . ?
C1 C6 1.388(4) . ?
C1 C2 1.393(4) . ?
C1 C7 1.498(4) . ?
C2 C3 1.386(4) . ?
C2 H2 0.9300 . ?
C3 C4 1.393(4) . ?
C3 C17 1.494(4) . ?
C4 C5 1.384(4) . ?
C4 H4 0.9300 . ?
C5 C6 1.392(4) . ?
C5 C8 1.492(4) . ?
C6 H6 0.9300 . ?
C7 O1 1.244(4) . ?
C7 O2 1.264(4) . ?
C8 O4 1.232(4) . ?
C8 O3 1.277(4) . ?
C9 C10 1.391(4) . ?
C9 C14 1.394(4) . ?
C9 H9 0.9300 . ?
C10 C11 1.380(5) . ?
C10 C16 1.499(4) . ?
C11 C12 1.398(5) . ?
C11 H11 0.9300 . ?
C12 C13 1.374(5) . ?
C12 C15 1.503(5) . ?
C13 C14 1.398(5) . ?
C13 H13 0.9300 . ?
C14 C18 1.491(4) . ?
C15 O7 1.241(4) . ?
C15 O8 1.265(4) . ?
C16 O9 1.238(4) . ?
C16 O10 1.278(4) . ?
C16 Zn1 2.561(3) 2_656 ?
C17 O5 1.258(4) . ?
C17 O6 1.259(4) . ?
C18 O12 1.234(4) . ?
C18 O11 1.270(4) . ?
C19 C21 1.354(5) . ?
C19 N1 1.366(5) . ?
C19 H19 0.9300 . ?
C20 N1 1.327(4) . ?
C20 N2 1.343(5) . ?
C20 H20 0.9300 . ?
C21 N2 1.364(5) . ?
C21 H21 0.9300 . ?
C22 C23 1.449(7) . ?
C22 N2 1.473(5) . ?
C22 H22A 0.9700 . ?
C22 H22B 0.9700 . ?
C23 C24 1.609(8) . ?
C23 H23A 0.9700 . ?
C23 H23B 0.9700 . ?
C24 C25 1.420(7) . ?
C24 H24A 0.9700 . ?
C24 H24B 0.9700 . ?
C25 N3 1.495(6) . ?
C25 H25A 0.9700 . ?
C25 H25B 0.9700 . ?
C26 N4 1.323(5) . ?
C26 N3 1.337(6) . ?
C26 H26 0.9300 . ?
C27 C28 1.321(6) . ?
C27 N3 1.367(6) . ?
C27 H27 0.9300 . ?
C28 N4 1.370(5) . ?
C28 H28 0.9300 . ?
C29 N5 1.314(4) . ?
C29 N6 1.342(4) . ?
C29 H29 0.9300 . ?
C30 C31 1.322(5) . ?
C30 N5 1.376(4) . ?
C30 H30 0.9300 . ?
C31 N6 1.360(5) . ?
C31 H31 0.9300 . ?
C32 N6 1.474(5) . ?
C32 C33 1.511(5) . ?
C32 H32A 0.9700 . ?
C32 H32B 0.9700 . ?
C33 C33 1.527(7) 2_667 ?
C33 H33A 0.9700 . ?
C33 H33B 0.9700 . ?
N4 Zn2 1.978(3) 2_756 ?
O6 Zn2 1.940(2) 2_566 ?
O9 Zn1 2.458(3) 2_656 ?
O10 Zn1 2.006(2) 2_656 ?
O11 Zn2 1.934(2) 2_557 ?
O12 Zn1 2.022(3) 1_446 ?
O1W H1A 0.87(2) . ?
O1W H1B 0.94(3) . ?
O2W H2A 0.78(3) . ?
O2W H2B 0.79(3) . ?
O3W H3A 0.87(3) . ?
O3W H3B 0.86(3) . ?

loop_
_geom_torsion_atom_site_label_1
_geom_torsion_atom_site_label_2
_geom_torsion_atom_site_label_3
_geom_torsion_atom_site_label_4
_geom_torsion
_geom_torsion_site_symmetry_1
_geom_torsion_site_symmetry_2
_geom_torsion_site_symmetry_3
_geom_torsion_site_symmetry_4
_geom_torsion_publ_flag
C6 C1 C2 C3 1.5(5) . . . . ?
C7 C1 C2 C3 -177.8(3) . . . . ?
C1 C2 C3 C4 -1.8(5) . . . . ?
C1 C2 C3 C17 179.1(3) . . . . ?
C2 C3 C4 C5 0.7(5) . . . . ?
C17 C3 C4 C5 179.8(3) . . . . ?
C3 C4 C5 C6 0.8(5) . . . . ?
C3 C4 C5 C8 -178.0(3) . . . . ?
C2 C1 C6 C5 0.0(5) . . . . ?
C7 C1 C6 C5 179.3(3) . . . . ?
C4 C5 C6 C1 -1.1(5) . . . . ?
C8 C5 C6 C1 177.6(3) . . . . ?
C6 C1 C7 O1 1.0(6) . . . . ?
C2 C1 C7 O1 -179.7(4) . . . . ?
C6 C1 C7 O2 -179.2(3) . . . . ?
C2 C1 C7 O2 0.0(5) . . . . ?
C4 C5 C8 O4 -5.0(5) . . . . ?
C6 C5 C8 O4 176.3(3) . . . . ?
C4 C5 C8 O3 175.5(3) . . . . ?
C6 C5 C8 O3 -3.3(5) . . . . ?
C14 C9 C10 C11 2.2(5) . . . . ?
C14 C9 C10 C16 -178.3(3) . . . . ?
C9 C10 C11 C12 0.4(6) . . . . ?
C16 C10 C11 C12 -179.1(3) . . . . ?
C10 C11 C12 C13 -2.9(6) . . . . ?
C10 C11 C12 C15 175.9(4) . . . . ?
C11 C12 C13 C14 2.9(6) . . . . ?
C15 C12 C13 C14 -175.9(4) . . . . ?
C10 C9 C14 C13 -2.2(5) . . . . ?
C10 C9 C14 C18 -178.7(3) . . . . ?
C12 C13 C14 C9 -0.4(5) . . . . ?
C12 C13 C14 C18 176.3(3) . . . . ?
C13 C12 C15 O7 6.6(6) . . . . ?
C11 C12 C15 O7 -172.1(4) . . . . ?
C13 C12 C15 O8 -176.5(4) . . . . ?
C11 C12 C15 O8 4.7(6) . . . . ?
C11 C10 C16 O9 -9.8(5) . . . . ?
C9 C10 C16 O9 170.7(3) . . . . ?
C11 C10 C16 O10 169.2(3) . . . . ?
C9 C10 C16 O10 -10.3(5) . . . . ?
C11 C10 C16 Zn1 147.0(11) . . . 2_656 ?
C9 C10 C16 Zn1 -32.5(14) . . . 2_656 ?
C2 C3 C17 O5 6.6(5) . . . . ?
C4 C3 C17 O5 -172.6(3) . . . . ?
C2 C3 C17 O6 -173.2(3) . . . . ?
C4 C3 C17 O6 7.6(5) . . . . ?
C9 C14 C18 O12 23.8(5) . . . . ?
C13 C14 C18 O12 -152.8(3) . . . . ?
C9 C14 C18 O11 -158.2(3) . . . . ?
C13 C14 C18 O11 25.2(5) . . . . ?
N1 C19 C21 N2 -2.2(5) . . . . ?
N2 C22 C23 C24 174.3(6) . . . . ?
C22 C23 C24 C25 158.5(7) . . . . ?
C23 C24 C25 N3 166.2(6) . . . . ?
N3 C27 C28 N4 -0.2(7) . . . . ?
N5 C30 C31 N6 -0.9(5) . . . . ?
N6 C32 C33 C33 58.4(6) . . . 2_667 ?
N2 C20 N1 C19 -1.5(4) . . . . ?
N2 C20 N1 Zn1 172.3(2) . . . . ?
C21 C19 N1 C20 2.3(4) . . . . ?
C21 C19 N1 Zn1 -171.6(3) . . . . ?
O3 Zn1 N1 C20 82.8(3) . . . . ?
O10 Zn1 N1 C20 -65.2(3) 2_656 . . . ?
O12 Zn1 N1 C20 -169.2(3) 1_664 . . . ?
O9 Zn1 N1 C20 -9.5(3) 2_656 . . . ?
C16 Zn1 N1 C20 -35.5(3) 2_656 . . . ?
O3 Zn1 N1 C19 -104.6(3) . . . . ?
O10 Zn1 N1 C19 107.4(3) 2_656 . . . ?
O12 Zn1 N1 C19 3.5(3) 1_664 . . . ?
O9 Zn1 N1 C19 163.2(3) 2_656 . . . ?
C16 Zn1 N1 C19 137.1(3) 2_656 . . . ?
N1 C20 N2 C21 0.2(4) . . . . ?
N1 C20 N2 C22 -179.9(4) . . . . ?
C19 C21 N2 C20 1.2(5) . . . . ?
C19 C21 N2 C22 -178.7(4) . . . . ?
C23 C22 N2 C20 -136.9(6) . . . . ?
C23 C22 N2 C21 43.0(7) . . . . ?
N4 C26 N3 C27 -0.2(6) . . . . ?
N4 C26 N3 C25 168.7(6) . . . . ?
C28 C27 N3 C26 0.3(7) . . . . ?
C28 C27 N3 C25 -169.7(5) . . . . ?
C24 C25 N3 C26 62.0(9) . . . . ?
C24 C25 N3 C27 -130.3(7) . . . . ?
N3 C26 N4 C28 0.1(5) . . . . ?
N3 C26 N4 Zn2 172.6(3) . . . 2_756 ?
C27 C28 N4 C26 0.1(6) . . . . ?
C27 C28 N4 Zn2 -171.9(4) . . . 2_756 ?
N6 C29 N5 C30 -0.1(4) . . . . ?
N6 C29 N5 Zn3 -174.8(2) . . . . ?
C31 C30 N5 C29 0.6(5) . . . . ?
C31 C30 N5 Zn3 175.4(3) . . . . ?
O8 Zn3 N5 C29 -126.4(3) . . . . ?
O2 Zn3 N5 C29 -0.4(4) . . . . ?
O1W Zn3 N5 C29 107.8(3) . . . . ?
O8 Zn3 N5 C30 60.0(4) . . . . ?
O2 Zn3 N5 C30 -174.0(3) . . . . ?
O1W Zn3 N5 C30 -65.8(3) . . . . ?
N5 C29 N6 C31 -0.4(4) . . . . ?
N5 C29 N6 C32 -176.9(3) . . . . ?
C30 C31 N6 C29 0.8(5) . . . . ?
C30 C31 N6 C32 177.3(4) . . . . ?
C33 C32 N6 C29 -146.2(4) . . . . ?
C33 C32 N6 C31 37.9(5) . . . . ?
O1 C7 O2 Zn3 1.2(6) . . . . ?
C1 C7 O2 Zn3 -178.5(2) . . . . ?
O8 Zn3 O2 C7 -106.3(3) . . . . ?
N5 Zn3 O2 C7 117.2(3) . . . . ?
O1W Zn3 O2 C7 2.0(3) . . . . ?
O4 C8 O3 Zn1 4.6(4) . . . . ?
C5 C8 O3 Zn1 -175.8(2) . . . . ?
O10 Zn1 O3 C8 -52.2(3) 2_656 . . . ?
O12 Zn1 O3 C8 71.5(2) 1_664 . . . ?
N1 Zn1 O3 C8 170.3(2) . . . . ?
O9 Zn1 O3 C8 -98.6(2) 2_656 . . . ?
C16 Zn1 O3 C8 -78.5(2) 2_656 . . . ?
O6 C17 O5 Zn2 102.4(4) . . . . ?
C3 C17 O5 Zn2 -77.4(4) . . . . ?
O11 Zn2 O5 C17 121.4(3) 2_557 . . . ?
O6 Zn2 O5 C17 -115.5(3) 2_566 . . . ?
N4 Zn2 O5 C17 12.9(3) 2_756 . . . ?
O5 C17 O6 Zn2 -8.9(4) . . . 2_566 ?
C3 C17 O6 Zn2 170.8(2) . . . 2_566 ?
O7 C15 O8 Zn3 10.4(6) . . . . ?
C12 C15 O8 Zn3 -166.3(3) . . . . ?
O2 Zn3 O8 C15 180.0(3) . . . . ?
N5 Zn3 O8 C15 -54.8(3) . . . . ?
O1W Zn3 O8 C15 73.8(3) . . . . ?
O10 C16 O9 Zn1 -3.8(3) . . . 2_656 ?
C10 C16 O9 Zn1 175.2(3) . . . 2_656 ?
O9 C16 O10 Zn1 4.6(4) . . . 2_656 ?
C10 C16 O10 Zn1 -174.3(3) . . . 2_656 ?
O12 C18 O11 Zn2 7.8(5) . . . 2_557 ?
C14 C18 O11 Zn2 -170.1(2) . . . 2_557 ?
O11 C18 O12 Zn1 105.2(8) . . . 1_446 ?
C14 C18 O12 Zn1 -77.0(9) . . . 1_446 ?
